data_7207657
loop_
_publ_author_name
'Rossi, Denise'
'Gelbrich, Thomas'
'Kahlenberg, Volker'
'Griesser, Ulrich J.'

_publ_section_title
;
 Supramolecular constructs and thermodynamic stability of four polymorphs
 and a co-crystal of pentobarbital (nembutal)
;
_journal_issue 7
_journal_name_full CrystEngComm
_journal_page_first 2494
_journal_paper_doi 10.1039/c2ce06659a
_journal_volume 14
_journal_year 2012
_chemical_formula_moiety 'C11 H18 N2 O3'
_chemical_formula_sum 'C11 H18 N2 O3'
_chemical_formula_weight 226.27
_chemical_name_common 'nembutal, pentobarbital'
_chemical_name_systematic
;
?
;
_space_group_IT_number 14
_symmetry_cell_setting monoclinic
_symmetry_space_group_name_Hall '-P 2ybc'
_symmetry_space_group_name_H-M 'P 1 21/c 1'
_atom_sites_solution_hydrogens geom
_atom_sites_solution_primary direct
_atom_sites_solution_secondary difmap
_audit_creation_method SHELXL-97
_cell_angle_alpha 90.00
_cell_angle_beta 110.476(9)
_cell_angle_gamma 90.00
_cell_formula_units_Z 8
_cell_length_a 11.8675(10)
_cell_length_b 21.824(3)
_cell_length_c 10.2201(9)
_cell_measurement_reflns_used 2189
_cell_measurement_temperature 173(2)
_cell_measurement_theta_max 66.8912
_cell_measurement_theta_min 3.9729
_cell_volume 2479.7(5)
_computing_cell_refinement
;
CrysAlisPro, Oxford Diffraction Ltd.
;
_computing_data_collection
;
CrysAlisPro, Oxford Diffraction Ltd.
;
_computing_data_reduction
;
CrysAlisPro, Oxford Diffraction Ltd.
;
_computing_structure_refinement 'SHELXL-97 (Sheldrick, 1997)'
_computing_structure_solution 'SHELXS-97 (Sheldrick, 1990)'
_diffrn_ambient_temperature 173(2)
_diffrn_detector_area_resol_mean 10.3575
_diffrn_measured_fraction_theta_full 0.980
_diffrn_measured_fraction_theta_max 0.980
_diffrn_measurement_device_type 'Xcalibur, Ruby, Gemini ultra'
_diffrn_radiation_monochromator mirror
_diffrn_radiation_source 'Enhance Ultra (Cu) X-ray Source'
_diffrn_radiation_type 'Cu K\a'
_diffrn_radiation_wavelength 1.5418
_diffrn_reflns_av_R_equivalents 0.0777
_diffrn_reflns_av_sigmaI/netI 0.0551
_diffrn_reflns_limit_h_max 13
_diffrn_reflns_limit_h_min -14
_diffrn_reflns_limit_k_max 26
_diffrn_reflns_limit_k_min -25
_diffrn_reflns_limit_l_max 12
_diffrn_reflns_limit_l_min -8
_diffrn_reflns_number 16190
_diffrn_reflns_theta_full 67.00
_diffrn_reflns_theta_max 67.00
_diffrn_reflns_theta_min 3.98
_exptl_absorpt_coefficient_mu 0.729
_exptl_absorpt_correction_T_max 1.00000
_exptl_absorpt_correction_T_min 0.97678
_exptl_absorpt_correction_type multi-scan
_exptl_absorpt_process_details
;
CrysAlisPro, Oxford Diffraction Ltd.,
Empirical absorption correction using spherical harmonics,
implemented in SCALE3 ABSPACK scaling algorithm.
;
_exptl_crystal_colour colourless
_exptl_crystal_density_diffrn 1.212
_exptl_crystal_density_method 'not measured'
_exptl_crystal_description block
_exptl_crystal_F_000 976
_exptl_crystal_size_max 0.12
_exptl_crystal_size_mid 0.12
_exptl_crystal_size_min 0.12
_refine_diff_density_max 0.350
_refine_diff_density_min -0.328
_refine_diff_density_rms 0.049
_refine_ls_extinction_method none
_refine_ls_goodness_of_fit_ref 1.078
_refine_ls_hydrogen_treatment mixed
_refine_ls_matrix_type full
_refine_ls_number_parameters 338
_refine_ls_number_reflns 4337
_refine_ls_number_restraints 47
_refine_ls_restrained_S_all 1.101
_refine_ls_R_factor_all 0.1538
_refine_ls_R_factor_gt 0.0874
_refine_ls_shift/su_max 0.000
_refine_ls_shift/su_mean 0.000
_refine_ls_structure_factor_coef Fsqd
_refine_ls_weighting_details 'calc w=1/[\s^2^(Fo^2^)+(0.0017P)^2^+3.7690P] where P=(Fo^2^+2Fc^2^)/3'
_refine_ls_weighting_scheme calc
_refine_ls_wR_factor_gt 0.1315
_refine_ls_wR_factor_ref 0.1469
_reflns_number_gt 2291
_reflns_number_total 4337
_reflns_threshold_expression >2sigma(I)
_cod_data_source_file c2ce06659a.txt
_cod_data_source_block Nbtl-II
_cod_original_cell_volume 2479.8(4)
_cod_original_sg_symbol_H-M P21/c
_cod_database_code 7207657

loop_
_symmetry_equiv_pos_as_xyz
'x, y, z'
'-x, y+1/2, -z+1/2'
'-x, -y, -z'
'x, -y-1/2, z-1/2'

loop_
_atom_site_label
_atom_site_type_symbol
_atom_site_fract_x
_atom_site_fract_y
_atom_site_fract_z
_atom_site_U_iso_or_equiv
_atom_site_adp_type
_atom_site_occupancy
_atom_site_symmetry_multiplicity
_atom_site_calc_flag
_atom_site_refinement_flags
_atom_site_disorder_assembly
_atom_site_disorder_group
O2 O 0.6257(2) 0.32953(16) -0.0317(3) 0.0623(9) Uani 1 1 d . . .
O6 O 0.2252(3) 0.34877(17) -0.2468(3) 0.0683(10) Uani 1 1 d . . .
O4 O 0.3985(2) 0.31132(18) 0.2388(3) 0.0719(11) Uani 1 1 d . . .
N1 N 0.4241(3) 0.33710(18) -0.1375(3) 0.0495(9) Uani 1 1 d D . .
H1 H 0.434(3) 0.3287(18) -0.216(2) 0.045(11) Uiso 1 1 d D . .
N3 N 0.5099(3) 0.32606(19) 0.1033(3) 0.0500(10) Uani 1 1 d D . .
H3 H 0.566(2) 0.3177(17) 0.185(2) 0.041(11) Uiso 1 1 d D . .
C2 C 0.5253(3) 0.3313(2) -0.0237(4) 0.0482(11) Uani 1 1 d . . .
C4 C 0.4014(3) 0.3241(2) 0.1235(4) 0.0559(12) Uani 1 1 d . . .
C5 C 0.2887(4) 0.3410(2) 0.0028(4) 0.0556(12) Uani 1 1 d D B .
C6 C 0.3075(4) 0.3423(2) -0.1390(4) 0.0492(11) Uani 1 1 d . . .
C7 C 0.1885(4) 0.2940(3) -0.0095(4) 0.0733(18) Uani 1 1 d D . .
H7A H 0.1806 0.2895 0.0833 0.088 Uiso 1 1 calc R . .
H7B H 0.1114 0.3105 -0.0741 0.088 Uiso 1 1 calc R . .
C8 C 0.2080(4) 0.2310(3) -0.0607(5) 0.0755(16) Uani 1 1 d . . .
H8A H 0.2130 0.2345 -0.1541 0.113 Uiso 1 1 calc R . .
H8B H 0.1405 0.2042 -0.0647 0.113 Uiso 1 1 calc R . .
H8C H 0.2830 0.2135 0.0036 0.113 Uiso 1 1 calc R . .
C9 C 0.2481(5) 0.4071(3) 0.0276(6) 0.094(2) Uani 1 1 d D . .
H9 H 0.1811 0.4190 -0.0597 0.113 Uiso 0.85 1 calc PR A 1
H9A H 0.3257 0.4299 0.0671 0.113 Uiso 0.15 1 calc PR A 2
C10 C 0.1957(12) 0.4070(5) 0.1470(11) 0.161(5) Uani 0.85 1 d PD B 1
H10A H 0.2579 0.3938 0.2341 0.242 Uiso 0.85 1 calc PR B 1
H10B H 0.1274 0.3786 0.1235 0.242 Uiso 0.85 1 calc PR B 1
H10C H 0.1687 0.4484 0.1588 0.242 Uiso 0.85 1 calc PR B 1
C11 C 0.3451(7) 0.4538(3) 0.0504(9) 0.115(3) Uani 0.85 1 d PD B 1
H11A H 0.3767 0.4517 -0.0272 0.138 Uiso 0.85 1 calc PR B 1
H11B H 0.4120 0.4444 0.1383 0.138 Uiso 0.85 1 calc PR B 1
C12 C 0.2990(11) 0.5186(4) 0.0587(10) 0.170(5) Uani 0.85 1 d PD B 1
H12A H 0.3578 0.5488 0.0488 0.204 Uiso 0.85 1 calc PRD B 1
H12B H 0.2915 0.5248 0.1513 0.204 Uiso 0.85 1 calc PRD B 1
C13 C 0.1759(14) 0.5295(9) -0.057(2) 0.154(8) Uiso 0.42 1 d PD B 1
H13A H 0.1692 0.5726 -0.0854 0.231 Uiso 0.42 1 calc PR B 1
H13B H 0.1116 0.5195 -0.0208 0.231 Uiso 0.42 1 calc PR B 1
H13C H 0.1687 0.5034 -0.1371 0.231 Uiso 0.42 1 calc PR B 1
C13C C 0.2411(17) 0.5359(9) -0.0918(17) 0.133(7) Uiso 0.43 1 d PD C 3
H13G H 0.288(8) 0.519(5) -0.144(3) 0.200 Uiso 0.43 1 d PD D 3
H13H H 0.239(11) 0.5805(10) -0.099(3) 0.200 Uiso 0.43 1 d PD E 3
H13I H 0.159(5) 0.519(6) -0.126(5) 0.200 Uiso 0.43 1 d PD F 3
C10A C 0.181(6) 0.4417(19) -0.105(3) 0.209(19) Uiso 0.15 1 d PD B 2
H10D H 0.1372 0.4759 -0.0839 0.313 Uiso 0.15 1 calc PRD B 2
H10E H 0.1248 0.4141 -0.1721 0.313 Uiso 0.15 1 calc PRD B 2
H10F H 0.2392 0.4576 -0.1459 0.313 Uiso 0.15 1 calc PRD B 2
C11A C 0.191(7) 0.415(2) 0.138(6) 0.209(19) Uiso 0.15 1 d PD B 2
H11C H 0.2510 0.4046 0.2310 0.251 Uiso 0.15 1 calc PR B 2
H11D H 0.1229 0.3859 0.1194 0.251 Uiso 0.15 1 calc PR B 2
C12A C 0.146(5) 0.4804(17) 0.141(6) 0.209(19) Uiso 0.15 1 d PD B 2
H12C H 0.1816 0.4966 0.2376 0.251 Uiso 0.15 1 calc PR B 2
H12D H 0.1749 0.5063 0.0800 0.251 Uiso 0.15 1 calc PR B 2
C13A C 0.009(5) 0.486(3) 0.094(7) 0.209(19) Uiso 0.15 1 d PD B 2
H13D H -0.0137 0.5291 0.0768 0.313 Uiso 0.15 1 calc PRD B 2
H13E H -0.0180 0.4700 0.1678 0.313 Uiso 0.15 1 calc PRD B 2
H13F H -0.0275 0.4622 0.0086 0.313 Uiso 0.15 1 calc PRD B 2
O2' O 0.4953(2) 0.18032(16) 0.1238(3) 0.0608(9) Uani 1 1 d . . .
O4' O 0.7154(2) 0.19334(16) -0.1513(3) 0.0629(9) Uani 1 1 d . . .
O6' O 0.8916(2) 0.14752(18) 0.3299(3) 0.0712(10) Uani 1 1 d . . .
N1' N 0.6955(3) 0.16361(17) 0.2254(3) 0.0449(9) Uani 1 1 d D . .
H1' H 0.685(3) 0.1550(18) 0.305(2) 0.050(12) Uiso 1 1 d D . .
N3' N 0.6080(3) 0.18267(18) -0.0119(3) 0.0483(9) Uani 1 1 d D . .
H3' H 0.5368(15) 0.1833(15) -0.079(2) 0.024(9) Uiso 1 1 d D . .
C2' C 0.5933(3) 0.1755(2) 0.1154(4) 0.0438(10) Uani 1 1 d . . .
C4' C 0.7146(3) 0.1809(2) -0.0355(4) 0.0492(11) Uani 1 1 d . . .
C5' C 0.8265(3) 0.1608(2) 0.0823(4) 0.0498(11) Uani 1 1 d D H .
C6' C 0.8085(3) 0.1566(2) 0.2221(4) 0.0479(11) Uani 1 1 d . . .
C7' C 0.9289(3) 0.2064(2) 0.0945(4) 0.0595(14) Uani 1 1 d D . .
H7'1 H 1.0052 0.1897 0.1603 0.071 Uiso 1 1 calc R . .
H7'2 H 0.9377 0.2105 0.0020 0.071 Uiso 1 1 calc R . .
C8' C 0.9075(4) 0.2693(3) 0.1446(5) 0.0746(16) Uani 1 1 d . . .
H8'1 H 0.8297 0.2851 0.0832 0.112 Uiso 1 1 calc R . .
H8'2 H 0.9716 0.2972 0.1427 0.112 Uiso 1 1 calc R . .
H8'3 H 0.9074 0.2662 0.2402 0.112 Uiso 1 1 calc R . .
C9' C 0.8571(4) 0.0949(2) 0.0432(5) 0.0686(14) Uani 1 1 d D . .
H9' H 0.9186 0.0780 0.1297 0.082 Uiso 0.70 1 calc PR G 1
H9'B H 0.8783 0.0983 -0.0430 0.082 Uiso 0.30 1 calc PR G 2
C10' C 0.9187(7) 0.0967(4) -0.0692(8) 0.092(2) Uani 0.70 1 d PD H 1
H10U H 0.9960 0.1181 -0.0310 0.138 Uiso 0.70 1 calc PR H 1
H10V H 0.8666 0.1185 -0.1522 0.138 Uiso 0.70 1 calc PR H 1
H10W H 0.9320 0.0548 -0.0948 0.138 Uiso 0.70 1 calc PR H 1
C11' C 0.7477(5) 0.0532(2) 0.0107(6) 0.0868(18) Uani 1 1 d D H .
H11X H 0.7165 0.0563 0.0885 0.104 Uiso 1 1 calc R . .
H11Y H 0.6843 0.0687 -0.0744 0.104 Uiso 1 1 calc R . .
C12' C 0.7688(6) -0.0135(3) -0.0114(8) 0.112(2) Uani 1 1 d D . .
H12X H 0.8286 -0.0306 0.0748 0.134 Uiso 1 1 calc R H .
H12Y H 0.8017 -0.0175 -0.0876 0.134 Uiso 1 1 calc R . .
C13' C 0.6527(8) -0.0494(3) -0.0483(9) 0.143(3) Uani 1 1 d D H .
H13X H 0.6194 -0.0448 0.0265 0.215 Uiso 1 1 calc R . .
H13Y H 0.6685 -0.0928 -0.0593 0.215 Uiso 1 1 calc R . .
H13Z H 0.5948 -0.0337 -0.1359 0.215 Uiso 1 1 calc R . .
C10B C 0.9628(11) 0.0647(8) 0.1570(15) 0.092(2) Uani 0.30 1 d PD H 2
H10X H 0.9771 0.0858 0.2460 0.138 Uiso 0.30 1 calc PR H 2
H10Y H 1.0350 0.0675 0.1317 0.138 Uiso 0.30 1 calc PR H 2
H10Z H 0.9440 0.0216 0.1663 0.138 Uiso 0.30 1 calc PR H 2

loop_
_atom_site_aniso_label
_atom_site_aniso_U_11
_atom_site_aniso_U_22
_atom_site_aniso_U_33
_atom_site_aniso_U_23
_atom_site_aniso_U_13
_atom_site_aniso_U_12
O2 0.0399(16) 0.112(3) 0.0371(15) 0.0041(17) 0.0159(12) 0.0081(16)
O6 0.0425(16) 0.119(3) 0.0333(15) 0.0083(17) 0.0011(13) -0.0061(18)
O4 0.0394(16) 0.148(3) 0.0292(15) -0.0050(18) 0.0128(12) -0.0040(18)
N1 0.0387(18) 0.081(3) 0.0278(17) 0.0021(18) 0.0100(14) 0.0028(18)
N3 0.0349(18) 0.091(3) 0.0239(16) -0.0007(18) 0.0106(14) 0.0001(18)
C2 0.038(2) 0.070(3) 0.035(2) 0.001(2) 0.0101(17) 0.001(2)
C4 0.037(2) 0.091(4) 0.038(2) -0.010(2) 0.0113(18) 0.002(2)
C5 0.039(2) 0.089(4) 0.035(2) -0.009(2) 0.0081(17) 0.008(2)
C6 0.042(2) 0.067(3) 0.036(2) 0.000(2) 0.0098(18) 0.000(2)
C7 0.027(2) 0.166(6) 0.028(2) 0.011(3) 0.0100(17) 0.006(3)
C8 0.047(3) 0.101(5) 0.068(3) 0.008(3) 0.007(2) -0.004(3)
C9 0.089(4) 0.115(5) 0.068(4) -0.024(4) 0.014(3) 0.034(4)
C10 0.172(10) 0.201(11) 0.115(7) -0.054(7) 0.057(7) 0.078(9)
C11 0.111(6) 0.068(5) 0.138(7) -0.023(5) 0.008(5) 0.017(5)
C12 0.262(15) 0.090(7) 0.118(8) -0.002(6) 0.015(8) -0.006(8)
O2' 0.0351(15) 0.111(3) 0.0378(15) 0.0049(16) 0.0148(12) 0.0046(16)
O4' 0.0400(16) 0.117(3) 0.0323(15) 0.0035(16) 0.0134(12) -0.0007(16)
O6' 0.0405(16) 0.129(3) 0.0407(17) 0.0158(18) 0.0098(14) 0.0042(18)
N1' 0.0353(17) 0.071(3) 0.0264(16) 0.0006(17) 0.0085(14) -0.0031(17)
N3' 0.0246(16) 0.087(3) 0.0283(17) 0.0009(17) 0.0029(14) 0.0012(17)
C2' 0.037(2) 0.065(3) 0.029(2) -0.0033(19) 0.0116(17) -0.002(2)
C4' 0.034(2) 0.084(4) 0.028(2) -0.004(2) 0.0089(16) 0.000(2)
C5' 0.036(2) 0.078(3) 0.035(2) -0.005(2) 0.0118(17) 0.010(2)
C6' 0.033(2) 0.075(3) 0.032(2) -0.003(2) 0.0063(17) 0.001(2)
C7' 0.031(2) 0.110(4) 0.038(2) 0.004(2) 0.0128(18) -0.002(2)
C8' 0.042(3) 0.096(4) 0.078(3) 0.012(3) 0.013(2) -0.006(3)
C9' 0.056(3) 0.088(4) 0.058(3) -0.007(3) 0.015(2) 0.010(3)
C10' 0.080(5) 0.112(7) 0.097(6) -0.007(5) 0.048(4) 0.011(5)
C11' 0.089(4) 0.084(4) 0.085(4) -0.022(3) 0.027(3) 0.012(3)
C12' 0.129(6) 0.107(6) 0.115(6) -0.008(4) 0.062(5) 0.011(5)
C13' 0.186(9) 0.097(6) 0.164(8) -0.043(6) 0.084(7) -0.034(6)
C10B 0.080(5) 0.112(7) 0.097(6) -0.007(5) 0.048(4) 0.011(5)

loop_
_atom_type_symbol
_atom_type_description
_atom_type_scat_dispersion_real
_atom_type_scat_dispersion_imag
_atom_type_scat_source
C C 0.0181 0.0091 'International Tables Vol C Tables 4.2.6.8 and 6.1.1.4'
H H 0.0000 0.0000 'International Tables Vol C Tables 4.2.6.8 and 6.1.1.4'
N N 0.0311 0.0180 'International Tables Vol C Tables 4.2.6.8 and 6.1.1.4'
O O 0.0492 0.0322 'International Tables Vol C Tables 4.2.6.8 and 6.1.1.4'

loop_
_geom_angle_atom_site_label_1
_geom_angle_atom_site_label_2
_geom_angle_atom_site_label_3
_geom_angle
C2 N1 C6 126.9(3)
C2 N1 H1 114(3)
C6 N1 H1 118(3)
C4 N3 C2 125.8(3)
C4 N3 H3 107(2)
C2 N3 H3 127(2)
O2 C2 N1 122.5(3)
O2 C2 N3 120.9(3)
N1 C2 N3 116.5(3)
O4 C4 N3 119.7(4)
O4 C4 C5 121.8(4)
N3 C4 C5 118.5(4)
C4 C5 C6 113.1(3)
C4 C5 C7 109.9(4)
C6 C5 C7 107.2(3)
C4 C5 C9 109.0(4)
C6 C5 C9 106.8(4)
C7 C5 C9 110.7(4)
O6 C6 N1 120.7(4)
O6 C6 C5 121.8(4)
N1 C6 C5 117.5(3)
C8 C7 C5 115.2(4)
C8 C7 H7A 108.5
C5 C7 H7A 108.5
C8 C7 H7B 108.5
C5 C7 H7B 108.5
H7A C7 H7B 107.5
C7 C8 H8A 109.5
C7 C8 H8B 109.5
H8A C8 H8B 109.5
C7 C8 H8C 109.5
H8A C8 H8C 109.5
H8B C8 H8C 109.5
C11 C9 C10A 86(3)
C11 C9 C11A 109(3)
C10A C9 C11A 112.6(15)
C11 C9 C10 112.2(7)
C10A C9 C10 119(2)
C11A C9 C10 7.0(13)
C11 C9 C5 112.9(5)
C10A C9 C5 114.1(14)
C11A C9 C5 117.7(14)
C10 C9 C5 110.9(5)
C11 C9 H9 106.8
C10A C9 H9 21.0
C11A C9 H9 102.3
C10 C9 H9 106.8
C5 C9 H9 106.8
C11 C9 H9A 17.4
C10A C9 H9A 103.4
C11A C9 H9A 103.4
C10 C9 H9A 104.4
C5 C9 H9A 103.4
H9 C9 H9A 124.2
C9 C10 H10A 109.5
C9 C10 H10B 109.5
C9 C10 H10C 109.5
C9 C11 C12 111.7(7)
C9 C11 H11A 109.3
C12 C11 H11A 109.3
C9 C11 H11B 109.3
C12 C11 H11B 109.3
H11A C11 H11B 107.9
C11 C12 C13 111.2(9)
C11 C12 H12A 109.4
C13 C12 H12A 109.4
C11 C12 H12B 109.4
C13 C12 H12B 109.4
H12A C12 H12B 108.0
C12 C13 H13H 84(3)
H13A C13 H13H 36.1
H13B C13 H13H 144.4
H13C C13 H13H 95.5
C12 C13 H13I 125(9)
H13A C13 H13I 91.8
H13B C13 H13I 109.3
H13C C13 H13I 19.6
H13H C13 H13I 86(5)
H13G C13C H13H 110.3(15)
H13G C13C H13I 110.3(15)
H13H C13C H13I 110.2(15)
C9 C10A H10D 109.5
C9 C10A H10E 109.5
H10D C10A H10E 109.5
C9 C10A H10F 109.5
H10D C10A H10F 109.5
H10E C10A H10F 109.5
C9 C11A C12A 111.6(15)
C9 C11A H11C 109.3
C12A C11A H11C 109.3
C9 C11A H11D 109.3
C12A C11A H11D 109.3
H11C C11A H11D 108.0
C13A C12A C11A 114.1(17)
C13A C12A H12C 108.7
C11A C12A H12C 108.7
C13A C12A H12D 108.7
C11A C12A H12D 108.7
H12C C12A H12D 107.6
C12A C13A H13D 109.5
C12A C13A H13E 109.5
H13D C13A H13E 109.5
C12A C13A H13F 109.5
H13D C13A H13F 109.5
H13E C13A H13F 109.5
C2' N1' C6' 127.0(3)
C2' N1' H1' 116(3)
C6' N1' H1' 117(3)
C4' N3' C2' 126.3(3)
C4' N3' H3' 124(2)
C2' N3' H3' 109(2)
O2' C2' N1' 124.3(3)
O2' C2' N3' 120.1(3)
N1' C2' N3' 115.5(3)
O4' C4' N3' 119.2(3)
O4' C4' C5' 122.3(3)
N3' C4' C5' 118.5(3)
C4' C5' C6' 113.1(3)
C4' C5' C7' 109.0(4)
C6' C5' C7' 109.2(3)
C4' C5' C9' 106.2(3)
C6' C5' C9' 107.8(4)
C7' C5' C9' 111.5(3)
O6' C6' N1' 119.4(3)
O6' C6' C5' 121.8(3)
N1' C6' C5' 118.7(3)
C8' C7' C5' 113.0(3)
C8' C7' H7'1 109.0
C5' C7' H7'1 109.0
C8' C7' H7'2 109.0
C5' C7' H7'2 109.0
H7'1 C7' H7'2 107.8
C7' C8' H8'1 109.5
C7' C8' H8'2 109.5
H8'1 C8' H8'2 109.5
C7' C8' H8'3 109.5
H8'1 C8' H8'3 109.5
H8'2 C8' H8'3 109.5
C11' C9' C10B 108.5(7)
C11' C9' C10' 115.9(5)
C10B C9' C10' 95.7(8)
C11' C9' C5' 110.4(4)
C10B C9' C5' 113.7(7)
C10' C9' C5' 111.9(5)
C11' C9' H9' 106.0
C10B C9' H9' 10.7
C10' C9' H9' 106.0
C5' C9' H9' 106.0
C11' C9' H9'B 108.0
C10B C9' H9'B 108.0
C10' C9' H9'B 12.6
C5' C9' H9'B 108.0
H9' C9' H9'B 118.4
C9' C10' H10U 109.5
C9' C10' H10V 109.5
C9' C10' H10W 109.5
C12' C11' C9' 115.9(5)
C12' C11' H11X 108.3
C9' C11' H11X 108.3
C12' C11' H11Y 108.3
C9' C11' H11Y 108.3
H11X C11' H11Y 107.4
C11' C12' C13' 110.6(5)
C11' C12' H12X 109.5
C13' C12' H12X 109.5
C11' C12' H12Y 109.5
C13' C12' H12Y 109.5
H12X C12' H12Y 108.1
C12' C13' H13X 109.5
C12' C13' H13Y 109.5
H13X C13' H13Y 109.5
C12' C13' H13Z 109.5
H13X C13' H13Z 109.5
H13Y C13' H13Z 109.5
C9' C10B H10X 109.5
C9' C10B H10Y 109.5
H10X C10B H10Y 109.5
C9' C10B H10Z 109.5
H10X C10B H10Z 109.5
H10Y C10B H10Z 109.5

loop_
_geom_bond_atom_site_label_1
_geom_bond_atom_site_label_2
_geom_bond_distance
O2 C2 1.223(4)
O6 C6 1.198(5)
O4 C4 1.223(5)
N1 C2 1.354(5)
N1 C6 1.383(5)
N1 H1 0.872(10)
N3 C4 1.374(5)
N3 C2 1.377(5)
N3 H3 0.890(10)
C4 C5 1.514(6)
C5 C6 1.542(5)
C5 C7 1.543(7)
C5 C9 1.568(7)
C7 C8 1.518(7)
C7 H7A 0.9900
C7 H7B 0.9900
C8 H8A 0.9800
C8 H8B 0.9800
C8 H8C 0.9800
C9 C11 1.493(7)
C9 C10A 1.513(10)
C9 C11A 1.518(10)
C9 C10 1.551(7)
C9 H9 1.0000
C9 H9A 1.0000
C10 H10A 0.9800
C10 H10B 0.9800
C10 H10C 0.9800
C11 C12 1.530(7)
C11 H11A 0.9900
C11 H11B 0.9900
C12 C13 1.541(10)
C12 H12A 0.9900
C12 H12B 0.9900
C13 H13A 0.9800
C13 H13B 0.9800
C13 H13C 0.9800
C13C H13G 0.976(10)
C13C H13H 0.975(10)
C13C H13I 0.977(10)
C10A H10D 0.9800
C10A H10E 0.9800
C10A H10F 0.9800
C11A C12A 1.533(10)
C11A H11C 0.9900
C11A H11D 0.9900
C12A C13A 1.525(11)
C12A H12C 0.9900
C12A H12D 0.9900
C13A H13D 0.9800
C13A H13E 0.9800
C13A H13F 0.9800
O2' C2' 1.200(4)
O4' C4' 1.218(4)
O6' C6' 1.211(4)
N1' C2' 1.360(5)
N1' C6' 1.362(5)
N1' H1' 0.878(10)
N3' C4' 1.369(5)
N3' C2' 1.381(5)
N3' H3' 0.881(10)
C4' C5' 1.512(5)
C5' C6' 1.520(5)
C5' C7' 1.542(6)
C5' C9' 1.568(6)
C7' C8' 1.518(7)
C7' H7'1 0.9900
C7' H7'2 0.9900
C8' H8'1 0.9800
C8' H8'2 0.9800
C8' H8'3 0.9800
C9' C11' 1.524(6)
C9' C10B 1.530(9)
C9' C10' 1.563(7)
C9' H9' 1.0000
C9' H9'B 1.0000
C10' H10U 0.9800
C10' H10V 0.9800
C10' H10W 0.9800
C11' C12' 1.508(6)
C11' H11X 0.9900
C11' H11Y 0.9900
C12' C13' 1.513(7)
C12' H12X 0.9900
C12' H12Y 0.9900
C13' H13X 0.9800
C13' H13Y 0.9800
C13' H13Z 0.9800
C10B H10X 0.9800
C10B H10Y 0.9800
C10B H10Z 0.9800

loop_
_geom_hbond_atom_site_label_D
_geom_hbond_atom_site_label_H
_geom_hbond_atom_site_label_A
_geom_hbond_distance_DH
_geom_hbond_distance_HA
_geom_hbond_distance_DA
_geom_hbond_angle_DHA
_geom_hbond_site_symmetry_A
N1 H1 O2' 0.872(10) 2.018(14) 2.872(4) 166(4) 4_565
N3 H3 O4' 0.890(10) 1.977(14) 2.853(4) 168(3) 4_566
N1' H1' O2 0.878(10) 2.06(2) 2.883(4) 155(4) 4_566
N3' H3' O4 0.881(10) 2.011(13) 2.873(4) 166(3) 4_565
